data_7106266
loop_
_publ_author_name
'Christophe Decroos'
'Thierry Prange'
'Daniel Mansuy'
'Jean-Luc Boucher'
'Yun Li'

_publ_section_title
;
 Unprecedented Ipso Aromatic Nucleophilic Substitution Upon Oxidative
 Decarboxylation of Tris-(p-carboxyltetrathiaaryl)methyl (TAM) Radicals: A
 New Access to Diversely Substituted TAM Radicals
;
_journal_name_full Chem.Commun.
_journal_page_first 4805
_journal_paper_doi 10.1039/c1cc10426h
_journal_volume 47
_journal_year 2011
_chemical_formula_sum 'C37 H36 N3 O6 S12'
_chemical_formula_weight 1003.53
_chemical_name_common TAM(NO2)3
_chemical_name_systematic
;
?
;
_space_group_IT_number 14
_symmetry_space_group_name_Hall '-P 2yn'
_symmetry_space_group_name_H-M 'P 1 21/n 1'
_atom_sites_solution_hydrogens geom
_atom_sites_solution_primary direct
_atom_sites_solution_secondary difmap
_audit_creation_method SHELXL-97
_cell_angle_alpha 90.00
_cell_angle_beta 90.12(5)
_cell_angle_gamma 90.00
_cell_formula_units_Z 4
_cell_length_a 11.7705(10)
_cell_length_b 23.1060(10)
_cell_length_c 16.2005(10)
_cell_measurement_temperature 293(2)
_cell_volume 4406.0(5)
_computing_structure_refinement 'SHELXL-97 (Sheldrick, 1997)'
_computing_structure_solution 'SHELXS-97 (Sheldrick, 1990)'
_diffrn_ambient_temperature 293(2)
_diffrn_measured_fraction_theta_full 0.813
_diffrn_measured_fraction_theta_max 0.813
_diffrn_radiation_monochromator graphite
_diffrn_radiation_source 'fine-focus sealed tube'
_diffrn_radiation_wavelength 0.92770
_diffrn_reflns_av_R_equivalents 0.0000
_diffrn_reflns_av_sigmaI/netI 0.0449
_diffrn_reflns_limit_h_max 11
_diffrn_reflns_limit_h_min 0
_diffrn_reflns_limit_k_max 26
_diffrn_reflns_limit_k_min 0
_diffrn_reflns_limit_l_max 18
_diffrn_reflns_limit_l_min -18
_diffrn_reflns_number 5631
_diffrn_reflns_theta_full 32.07
_diffrn_reflns_theta_max 32.07
_diffrn_reflns_theta_min 2.00
_exptl_absorpt_coefficient_mu 0.641
_exptl_crystal_density_diffrn 1.504
_exptl_crystal_density_method 'not measured'
_exptl_crystal_F_000 2064
_refine_diff_density_max 0.492
_refine_diff_density_min -0.546
_refine_diff_density_rms 0.113
_refine_ls_extinction_method none
_refine_ls_goodness_of_fit_ref 1.115
_refine_ls_hydrogen_treatment mixed
_refine_ls_matrix_type full
_refine_ls_number_parameters 526
_refine_ls_number_reflns 5631
_refine_ls_number_restraints 0
_refine_ls_restrained_S_all 1.115
_refine_ls_R_factor_all 0.0637
_refine_ls_R_factor_gt 0.0623
_refine_ls_shift/su_max 2.219
_refine_ls_shift/su_mean 0.120
_refine_ls_structure_factor_coef Fsqd
_refine_ls_weighting_details 'calc w=1/[\s^2^(Fo^2^)+(0.1073P)^2^+9.8204P] where P=(Fo^2^+2Fc^2^)/3'
_refine_ls_weighting_scheme calc
_refine_ls_wR_factor_gt 0.1715
_refine_ls_wR_factor_ref 0.1733
_reflns_number_gt 5465
_reflns_number_total 5631
_reflns_threshold_expression >2sigma(I)
_cod_data_source_file c1cc10426h.txt
_cod_data_source_block Li
_cod_database_code 7106266

loop_
_symmetry_equiv_pos_as_xyz
'x, y, z'
'-x+1/2, y+1/2, -z+1/2'
'-x, -y, -z'
'x-1/2, -y-1/2, z-1/2'

loop_
_atom_site_label
_atom_site_type_symbol
_atom_site_fract_x
_atom_site_fract_y
_atom_site_fract_z
_atom_site_U_iso_or_equiv
_atom_site_adp_type
_atom_site_occupancy
_atom_site_symmetry_multiplicity
_atom_site_calc_flag
_atom_site_refinement_flags
_atom_site_disorder_assembly
_atom_site_disorder_group
C1 C 1.1236(4) 0.25337(19) 0.4340(3) 0.0219(10) Uani 1 1 d . . .
C1A C 1.0630(4) 0.30445(18) 0.4649(3) 0.0207(10) Uani 1 1 d . . .
C2A C 0.9761(4) 0.33099(19) 0.4179(3) 0.0195(10) Uani 1 1 d . . .
C3A C 0.9221(4) 0.38200(19) 0.4449(3) 0.0198(10) Uani 1 1 d . . .
C4A C 0.9579(4) 0.40555(19) 0.5213(3) 0.0237(11) Uani 1 1 d . . .
C5A C 1.0401(4) 0.37950(19) 0.5713(3) 0.0204(10) Uani 1 1 d . . .
C6A C 1.0917(4) 0.32872(18) 0.5422(3) 0.0186(10) Uani 1 1 d . . .
N7A N 0.9042(3) 0.45798(16) 0.5495(2) 0.0256(9) Uani 1 1 d . . .
O7A O 0.9550(3) 0.48821(15) 0.5995(2) 0.0375(9) Uani 1 1 d . . .
O8A O 0.8084(3) 0.46977(15) 0.5220(2) 0.0373(9) Uani 1 1 d . . .
S2A S 0.93356(10) 0.30603(5) 0.32090(7) 0.0253(3) Uani 1 1 d . . .
S3A S 0.82029(10) 0.41108(5) 0.38012(7) 0.0265(3) Uani 1 1 d . . .
C23A C 0.8744(4) 0.3755(2) 0.2873(3) 0.0271(11) Uani 1 1 d . . .
C24A C 0.9659(4) 0.4126(2) 0.2468(3) 0.0334(12) Uani 1 1 d . . .
H24A H 1.0270 0.4187 0.2851 0.040(4) Uiso 1 1 calc R . .
H24B H 0.9340 0.4492 0.2310 0.040(4) Uiso 1 1 calc R . .
H24C H 0.9942 0.3931 0.1987 0.040(4) Uiso 1 1 calc R . .
C25A C 0.7741(4) 0.3644(2) 0.2284(3) 0.0337(12) Uani 1 1 d . . .
H25A H 0.7182 0.3410 0.2558 0.040(4) Uiso 1 1 calc R . .
H25B H 0.8008 0.3445 0.1802 0.040(4) Uiso 1 1 calc R . .
H25C H 0.7408 0.4006 0.2125 0.040(4) Uiso 1 1 calc R . .
S5A S 1.08522(10) 0.40393(5) 0.66793(7) 0.0266(3) Uani 1 1 d . . .
S6A S 1.19386(9) 0.29833(5) 0.60796(7) 0.0222(3) Uani 1 1 d . . .
C56A C 1.1348(4) 0.3319(2) 0.7006(3) 0.0248(10) Uani 1 1 d . . .
C57A C 1.0343(4) 0.2968(2) 0.7326(3) 0.0277(11) Uani 1 1 d . . .
H57A H 0.9777 0.2938 0.6900 0.040(4) Uiso 1 1 calc R . .
H57B H 1.0024 0.3158 0.7799 0.040(4) Uiso 1 1 calc R . .
H57C H 1.0597 0.2588 0.7479 0.040(4) Uiso 1 1 calc R . .
C58A C 1.2269(4) 0.3385(2) 0.7643(3) 0.0317(12) Uani 1 1 d . . .
H58A H 1.2884 0.3606 0.7415 0.040(4) Uiso 1 1 calc R . .
H58B H 1.2540 0.3009 0.7803 0.040(4) Uiso 1 1 calc R . .
H58C H 1.1971 0.3581 0.8118 0.040(4) Uiso 1 1 calc R . .
C1B C 1.0586(4) 0.20401(18) 0.4032(3) 0.0180(10) Uani 1 1 d . . .
C2B C 1.0862(4) 0.17907(19) 0.3260(3) 0.0197(10) Uani 1 1 d . . .
C3B C 1.0328(4) 0.12862(18) 0.2985(3) 0.0204(10) Uani 1 1 d . . .
C4B C 0.9532(4) 0.10194(18) 0.3510(3) 0.0198(10) Uani 1 1 d . . .
C5B C 0.9227(4) 0.12560(18) 0.4277(3) 0.0197(10) Uani 1 1 d . . .
C6B C 0.9735(4) 0.17755(18) 0.4519(3) 0.0189(10) Uani 1 1 d . . .
N7B N 0.9004(3) 0.04859(15) 0.3239(2) 0.0245(9) Uani 1 1 d . . .
O7B O 0.9461(3) 0.02103(14) 0.2680(2) 0.0334(8) Uani 1 1 d . . .
O8B O 0.8122(3) 0.03303(14) 0.3584(2) 0.0363(9) Uani 1 1 d . . .
S2B S 1.18949(9) 0.20797(5) 0.26017(7) 0.0220(3) Uani 1 1 d . . .
S3B S 1.07288(10) 0.10484(5) 0.20039(7) 0.0240(3) Uani 1 1 d . . .
C23B C 1.1271(4) 0.1757(2) 0.1681(3) 0.0242(10) Uani 1 1 d . . .
C24B C 1.2190(4) 0.1667(2) 0.1028(3) 0.0330(12) Uani 1 1 d . . .
H24D H 1.2785 0.1429 0.1251 0.040(4) Uiso 1 1 calc R . .
H24E H 1.2497 0.2035 0.0868 0.040(4) Uiso 1 1 calc R . .
H24F H 1.1865 0.1479 0.0554 0.040(4) Uiso 1 1 calc R . .
C25B C 1.0295(4) 0.2133(2) 0.1360(3) 0.0269(11) Uani 1 1 d . . .
H25D H 0.9737 0.2179 0.1786 0.040(4) Uiso 1 1 calc R . .
H25E H 0.9952 0.1950 0.0890 0.040(4) Uiso 1 1 calc R . .
H25F H 1.0584 0.2505 0.1203 0.040(4) Uiso 1 1 calc R . .
S5B S 0.82692(10) 0.09508(5) 0.49692(7) 0.0255(3) Uani 1 1 d . . .
S6B S 0.93230(10) 0.20436(5) 0.54845(7) 0.0239(3) Uani 1 1 d . . .
C56B C 0.8795(4) 0.1349(2) 0.5868(3) 0.0264(11) Uani 1 1 d . . .
C57B C 0.7800(4) 0.1456(2) 0.6454(3) 0.0318(12) Uani 1 1 d . . .
H57D H 0.7219 0.1671 0.6172 0.040(4) Uiso 1 1 calc R . .
H57E H 0.8060 0.1672 0.6924 0.040(4) Uiso 1 1 calc R . .
H57F H 0.7496 0.1091 0.6634 0.040(4) Uiso 1 1 calc R . .
C58B C 0.9737(4) 0.1007(2) 0.6294(3) 0.0350(12) Uani 1 1 d . . .
H58D H 1.0351 0.0946 0.5914 0.040(4) Uiso 1 1 calc R . .
H58E H 0.9446 0.0640 0.6472 0.040(4) Uiso 1 1 calc R . .
H58F H 1.0009 0.1220 0.6764 0.040(4) Uiso 1 1 calc R . .
C1C C 1.2467(4) 0.25107(18) 0.4349(2) 0.0196(10) Uani 1 1 d . . .
C2C C 1.3054(4) 0.19814(18) 0.4517(3) 0.0188(10) Uani 1 1 d . . .
C3C C 1.4233(4) 0.19546(18) 0.4510(3) 0.0202(10) Uani 1 1 d . . .
C4C C 1.4846(4) 0.24568(19) 0.4327(3) 0.0214(10) Uani 1 1 d . . .
C5C C 1.4318(4) 0.29872(18) 0.4164(3) 0.0204(10) Uani 1 1 d . . .
C6C C 1.3131(4) 0.30142(19) 0.4178(3) 0.0188(10) Uani 1 1 d . . .
N7C N 1.6071(3) 0.24332(15) 0.4325(2) 0.0224(8) Uani 1 1 d . . .
O7C O 1.6605(3) 0.28085(14) 0.3939(2) 0.0321(8) Uani 1 1 d . . .
O8C O 1.6543(3) 0.20384(15) 0.4713(2) 0.0347(8) Uani 1 1 d . . .
S2C S 1.23803(10) 0.13491(5) 0.48564(7) 0.0253(3) Uani 1 1 d . . .
S3C S 1.48449(10) 0.12823(5) 0.47562(8) 0.0256(3) Uani 1 1 d . . .
C23C C 1.3537(4) 0.0871(2) 0.4561(3) 0.0266(11) Uani 1 1 d . . .
C24C C 1.3490(4) 0.0348(2) 0.5130(4) 0.0383(13) Uani 1 1 d . . .
H24G H 1.3546 0.0474 0.5693 0.035(4) Uiso 1 1 calc R . .
H24H H 1.4111 0.0093 0.5007 0.035(4) Uiso 1 1 calc R . .
H24I H 1.2785 0.0148 0.5049 0.035(4) Uiso 1 1 calc R . .
C25C C 1.3447(5) 0.0706(2) 0.3659(3) 0.0367(12) Uani 1 1 d . . .
H25G H 1.3477 0.1048 0.3325 0.035(4) Uiso 1 1 calc R . .
H25H H 1.2741 0.0509 0.3563 0.035(4) Uiso 1 1 calc R . .
H25I H 1.4067 0.0455 0.3516 0.035(4) Uiso 1 1 calc R . .
S5C S 1.50300(9) 0.36247(5) 0.38993(7) 0.0241(3) Uani 1 1 d . . .
S6C S 1.25574(9) 0.36805(5) 0.38794(7) 0.0217(3) Uani 1 1 d . . .
C56C C 1.3818(4) 0.40958(19) 0.4146(3) 0.0220(10) Uani 1 1 d . . .
C57C C 1.3891(4) 0.4627(2) 0.3607(3) 0.0287(11) Uani 1 1 d . . .
H57G H 1.3879 0.4513 0.3037 0.035(4) Uiso 1 1 calc R . .
H57H H 1.4584 0.4830 0.3723 0.035(4) Uiso 1 1 calc R . .
H57I H 1.3255 0.4875 0.3718 0.035(4) Uiso 1 1 calc R . .
C58C C 1.3829(4) 0.4240(2) 0.5066(3) 0.0266(11) Uani 1 1 d . . .
H58G H 1.3780 0.3889 0.5381 0.035(4) Uiso 1 1 calc R . .
H58H H 1.3192 0.4484 0.5194 0.035(4) Uiso 1 1 calc R . .
H58I H 1.4521 0.4438 0.5202 0.035(4) Uiso 1 1 calc R . .

loop_
_atom_site_aniso_label
_atom_site_aniso_U_11
_atom_site_aniso_U_22
_atom_site_aniso_U_33
_atom_site_aniso_U_23
_atom_site_aniso_U_13
_atom_site_aniso_U_12
C1 0.022(2) 0.024(2) 0.020(2) -0.003(2) 0.0034(18) 0.0003(19)
C1A 0.020(2) 0.017(2) 0.026(2) 0.001(2) 0.0051(19) -0.0024(18)
C2A 0.019(2) 0.022(2) 0.018(2) 0.002(2) -0.0006(17) -0.0033(18)
C3A 0.020(2) 0.020(2) 0.020(2) 0.002(2) 0.0064(18) 0.0005(18)
C4A 0.025(3) 0.020(2) 0.027(3) 0.000(2) 0.010(2) -0.0005(19)
C5A 0.024(2) 0.020(2) 0.018(2) 0.000(2) 0.0025(18) -0.0025(19)
C6A 0.019(2) 0.023(2) 0.015(2) 0.003(2) 0.0031(17) 0.0000(18)
N7A 0.033(2) 0.0215(19) 0.022(2) -0.0013(18) 0.0076(17) 0.0027(17)
O7A 0.052(2) 0.0253(18) 0.035(2) -0.0074(18) 0.0041(18) 0.0068(17)
O8A 0.035(2) 0.038(2) 0.039(2) 0.0016(17) 0.0026(16) 0.0170(16)
S2A 0.0276(7) 0.0282(7) 0.0201(6) -0.0020(5) -0.0034(5) 0.0012(5)
S3A 0.0228(7) 0.0294(7) 0.0273(7) 0.0045(5) 0.0010(5) 0.0043(5)
C23A 0.026(3) 0.031(3) 0.025(3) 0.007(2) -0.0009(19) 0.004(2)
C24A 0.035(3) 0.036(3) 0.029(3) 0.005(2) 0.004(2) -0.005(2)
C25A 0.032(3) 0.044(3) 0.025(3) 0.003(2) -0.012(2) 0.002(2)
S5A 0.0340(7) 0.0268(7) 0.0191(6) -0.0058(5) 0.0017(5) 0.0021(5)
S6A 0.0219(6) 0.0280(6) 0.0166(6) -0.0007(5) 0.0007(4) 0.0022(5)
C56A 0.025(3) 0.027(3) 0.022(2) -0.004(2) 0.0016(19) 0.0035(19)
C57A 0.028(3) 0.038(3) 0.017(2) 0.005(2) 0.0034(19) 0.002(2)
C58A 0.031(3) 0.044(3) 0.021(2) -0.002(2) -0.008(2) 0.002(2)
C1B 0.018(2) 0.020(2) 0.017(2) 0.0004(19) 0.0005(18) -0.0004(17)
C2B 0.020(2) 0.022(2) 0.017(2) 0.005(2) 0.0015(18) -0.0004(18)
C3B 0.021(2) 0.019(2) 0.022(2) 0.001(2) 0.0042(18) 0.0015(18)
C4B 0.018(2) 0.017(2) 0.024(2) 0.002(2) -0.0033(18) -0.0040(17)
C5B 0.022(2) 0.019(2) 0.018(2) 0.003(2) 0.0035(18) 0.0040(18)
C6B 0.018(2) 0.023(2) 0.015(2) 0.000(2) 0.0020(17) 0.0043(18)
N7B 0.030(2) 0.0205(19) 0.023(2) -0.0001(17) 0.0066(17) -0.0037(16)
O7B 0.047(2) 0.0245(18) 0.0291(19) -0.0091(16) 0.0108(16) -0.0044(15)
O8B 0.044(2) 0.0328(19) 0.0325(19) -0.0048(17) 0.0109(17) -0.0159(16)
S2B 0.0215(6) 0.0269(6) 0.0176(6) -0.0030(5) 0.0046(5) -0.0038(4)
S3B 0.0323(7) 0.0221(6) 0.0176(6) -0.0034(5) 0.0056(5) -0.0025(5)
C23B 0.023(2) 0.025(2) 0.025(2) -0.004(2) 0.0065(19) -0.0072(19)
C24B 0.035(3) 0.042(3) 0.022(3) -0.008(2) 0.014(2) -0.007(2)
C25B 0.035(3) 0.027(3) 0.019(2) 0.008(2) 0.000(2) -0.005(2)
S5B 0.0284(7) 0.0258(6) 0.0223(6) 0.0000(5) 0.0078(5) -0.0056(5)
S6B 0.0278(7) 0.0265(6) 0.0175(6) -0.0027(5) 0.0076(5) -0.0033(5)
C56B 0.028(3) 0.030(3) 0.020(2) 0.002(2) 0.008(2) -0.006(2)
C57B 0.035(3) 0.038(3) 0.022(2) 0.002(2) 0.016(2) -0.001(2)
C58B 0.036(3) 0.043(3) 0.026(3) 0.010(2) 0.004(2) 0.009(2)
C1C 0.023(3) 0.023(2) 0.013(2) 0.0005(19) 0.0020(17) 0.0009(18)
C2C 0.022(3) 0.019(2) 0.015(2) -0.0016(19) 0.0050(18) -0.0003(18)
C3C 0.021(3) 0.021(2) 0.019(2) -0.005(2) 0.0016(18) -0.0011(18)
C4C 0.021(3) 0.027(2) 0.016(2) -0.002(2) 0.0007(18) -0.0017(19)
C5C 0.024(3) 0.022(2) 0.015(2) -0.0016(19) 0.0036(18) 0.0010(19)
C6C 0.018(3) 0.025(2) 0.013(2) -0.0021(19) 0.0032(17) 0.0045(18)
N7C 0.020(2) 0.0203(19) 0.0266(19) -0.0078(18) 0.0002(16) 0.0055(16)
O7C 0.0234(18) 0.0319(19) 0.041(2) 0.0045(17) 0.0071(15) -0.0060(15)
O8C 0.0218(19) 0.038(2) 0.044(2) -0.0010(18) -0.0027(16) 0.0047(15)
S2C 0.0223(7) 0.0217(6) 0.0319(7) 0.0061(5) 0.0050(5) -0.0002(4)
S3C 0.0208(7) 0.0232(6) 0.0327(7) 0.0040(5) 0.0005(5) 0.0028(4)
C23C 0.024(3) 0.023(2) 0.033(3) 0.000(2) 0.001(2) 0.0009(19)
C24C 0.029(3) 0.027(3) 0.059(4) 0.015(3) -0.001(2) 0.000(2)
C25C 0.038(3) 0.031(3) 0.041(3) -0.004(3) 0.004(2) -0.004(2)
S5C 0.0207(6) 0.0229(6) 0.0288(7) -0.0006(5) 0.0068(5) -0.0023(4)
S6C 0.0211(6) 0.0212(6) 0.0228(6) 0.0031(5) 0.0022(5) -0.0006(4)
C56C 0.023(2) 0.021(2) 0.022(2) 0.002(2) 0.0043(18) 0.0018(19)
C57C 0.036(3) 0.024(2) 0.026(3) 0.004(2) 0.008(2) -0.002(2)
C58C 0.034(3) 0.023(2) 0.023(2) -0.003(2) 0.003(2) 0.003(2)

loop_
_atom_type_symbol
_atom_type_description
_atom_type_scat_dispersion_real
_atom_type_scat_dispersion_imag
_atom_type_scat_source
C C 0.0033 0.0016 'International Tables Vol C Tables 4.2.6.8 and 6.1.1.4'
N N 0.0061 0.0033 'International Tables Vol C Tables 4.2.6.8 and 6.1.1.4'
O O 0.0106 0.0060 'International Tables Vol C Tables 4.2.6.8 and 6.1.1.4'
H H 0.0000 0.0000 'International Tables Vol C Tables 4.2.6.8 and 6.1.1.4'
S S 0.1246 0.1234 'International Tables Vol C Tables 4.2.6.8 and 6.1.1.4'

loop_
_geom_angle_atom_site_label_1
_geom_angle_atom_site_label_2
_geom_angle_atom_site_label_3
_geom_angle
_geom_angle_site_symmetry_1
_geom_angle_site_symmetry_3
_geom_angle_publ_flag
C1C C1 C1B 119.8(4) . . ?
C1C C1 C1A 120.8(4) . . ?
C1B C1 C1A 119.4(4) . . ?
C6A C1A C2A 118.5(4) . . ?
C6A C1A C1 120.4(4) . . ?
C2A C1A C1 121.1(4) . . ?
C3A C2A C1A 121.4(4) . . ?
C3A C2A S2A 115.3(3) . . ?
C1A C2A S2A 123.2(3) . . ?
C2A C3A C4A 117.4(4) . . ?
C2A C3A S3A 116.7(3) . . ?
C4A C3A S3A 125.9(3) . . ?
C5A C4A C3A 123.1(4) . . ?
C5A C4A N7A 118.8(4) . . ?
C3A C4A N7A 118.1(4) . . ?
C4A C5A C6A 117.7(4) . . ?
C4A C5A S5A 126.1(3) . . ?
C6A C5A S5A 116.2(3) . . ?
C5A C6A C1A 121.8(4) . . ?
C5A C6A S6A 115.3(3) . . ?
C1A C6A S6A 122.9(3) . . ?
O7A N7A O8A 123.6(4) . . ?
O7A N7A C4A 118.4(4) . . ?
O8A N7A C4A 118.0(4) . . ?
C2A S2A C23A 94.9(2) . . ?
C3A S3A C23A 94.7(2) . . ?
C24A C23A C25A 111.6(4) . . ?
C24A C23A S3A 110.4(3) . . ?
C25A C23A S3A 108.5(3) . . ?
C24A C23A S2A 110.6(3) . . ?
C25A C23A S2A 109.2(3) . . ?
S3A C23A S2A 106.4(2) . . ?
C5A S5A C56A 93.5(2) . . ?
C6A S6A C56A 93.9(2) . . ?
C58A C56A C57A 112.3(4) . . ?
C58A C56A S6A 109.4(3) . . ?
C57A C56A S6A 110.4(3) . . ?
C58A C56A S5A 109.5(3) . . ?
C57A C56A S5A 109.4(3) . . ?
S6A C56A S5A 105.6(2) . . ?
C2B C1B C6B 118.7(4) . . ?
C2B C1B C1 119.9(4) . . ?
C6B C1B C1 121.2(4) . . ?
C3B C2B C1B 121.1(4) . . ?
C3B C2B S2B 115.9(3) . . ?
C1B C2B S2B 122.9(3) . . ?
C2B C3B C4B 118.2(4) . . ?
C2B C3B S3B 115.4(3) . . ?
C4B C3B S3B 126.3(3) . . ?
C5B C4B C3B 122.4(4) . . ?
C5B C4B N7B 119.3(4) . . ?
C3B C4B N7B 118.4(4) . . ?
C6B C5B C4B 118.2(4) . . ?
C6B C5B S5B 116.4(3) . . ?
C4B C5B S5B 125.4(3) . . ?
C5B C6B C1B 121.2(4) . . ?
C5B C6B S6B 115.8(3) . . ?
C1B C6B S6B 122.8(3) . . ?
O7B N7B O8B 123.5(4) . . ?
O7B N7B C4B 118.4(4) . . ?
O8B N7B C4B 118.1(4) . . ?
C2B S2B C23B 93.6(2) . . ?
C3B S3B C23B 94.2(2) . . ?
C25B C23B C24B 111.9(4) . . ?
C25B C23B S2B 110.3(3) . . ?
C24B C23B S2B 109.7(3) . . ?
C25B C23B S3B 110.1(3) . . ?
C24B C23B S3B 108.9(3) . . ?
S2B C23B S3B 105.8(2) . . ?
C5B S5B C56B 95.2(2) . . ?
C6B S6B C56B 95.0(2) . . ?
C58B C56B C57B 111.1(4) . . ?
C58B C56B S5B 110.1(3) . . ?
C57B C56B S5B 108.5(3) . . ?
C58B C56B S6B 111.2(3) . . ?
C57B C56B S6B 109.3(3) . . ?
S5B C56B S6B 106.6(2) . . ?
C6C C1C C2C 118.0(4) . . ?
C6C C1C C1 121.0(4) . . ?
C2C C1C C1 121.0(4) . . ?
C3C C2C C1C 121.2(4) . . ?
C3C C2C S2C 114.7(3) . . ?
C1C C2C S2C 123.6(3) . . ?
C2C C3C C4C 118.7(4) . . ?
C2C C3C S3C 116.5(3) . . ?
C4C C3C S3C 124.7(3) . . ?
C5C C4C C3C 122.5(4) . . ?
C5C C4C N7C 118.5(4) . . ?
C3C C4C N7C 119.0(4) . . ?
C4C C5C C6C 118.7(4) . . ?
C4C C5C S5C 124.8(3) . . ?
C6C C5C S5C 116.4(3) . . ?
C5C C6C C1C 120.9(4) . . ?
C5C C6C S6C 114.8(3) . . ?
C1C C6C S6C 124.0(3) . . ?
O8C N7C O7C 122.9(4) . . ?
O8C N7C C4C 118.3(4) . . ?
O7C N7C C4C 118.8(4) . . ?
C2C S2C C23C 94.9(2) . . ?
C3C S3C C23C 94.3(2) . . ?
C25C C23C C24C 112.5(4) . . ?
C25C C23C S2C 110.9(3) . . ?
C24C C23C S2C 107.2(3) . . ?
C25C C23C S3C 110.7(3) . . ?
C24C C23C S3C 109.8(3) . . ?
S2C C23C S3C 105.5(2) . . ?
C5C S5C C56C 94.2(2) . . ?
C6C S6C C56C 94.8(2) . . ?
C57C C56C C58C 112.8(4) . . ?
C57C C56C S6C 109.8(3) . . ?
C58C C56C S6C 110.6(3) . . ?
C57C C56C S5C 108.1(3) . . ?
C58C C56C S5C 109.7(3) . . ?
S6C C56C S5C 105.6(2) . . ?

loop_
_geom_bond_atom_site_label_1
_geom_bond_atom_site_label_2
_geom_bond_distance
_geom_bond_site_symmetry_2
_geom_bond_publ_flag
C1 C1C 1.450(7) . ?
C1 C1B 1.460(6) . ?
C1 C1A 1.468(6) . ?
C1A C6A 1.413(6) . ?
C1A C2A 1.414(6) . ?
C2A C3A 1.409(6) . ?
C2A S2A 1.745(4) . ?
C3A C4A 1.416(7) . ?
C3A S3A 1.727(5) . ?
C4A C5A 1.398(7) . ?
C4A N7A 1.441(6) . ?
C5A C6A 1.403(6) . ?
C5A S5A 1.745(4) . ?
C6A S6A 1.751(4) . ?
N7A O7A 1.224(5) . ?
N7A O8A 1.242(5) . ?
S2A C23A 1.832(5) . ?
S3A C23A 1.829(5) . ?
C23A C24A 1.526(7) . ?
C23A C25A 1.538(7) . ?
S5A C56A 1.841(5) . ?
S6A C56A 1.829(4) . ?
C56A C58A 1.502(6) . ?
C56A C57A 1.526(7) . ?
C1B C2B 1.416(6) . ?
C1B C6B 1.416(6) . ?
C2B C3B 1.397(6) . ?
C2B S2B 1.751(4) . ?
C3B C4B 1.408(6) . ?
C3B S3B 1.748(4) . ?
C4B C5B 1.406(6) . ?
C4B N7B 1.448(6) . ?
C5B C6B 1.396(6) . ?
C5B S5B 1.741(4) . ?
C6B S6B 1.752(4) . ?
N7B O7B 1.231(5) . ?
N7B O8B 1.234(5) . ?
S2B C23B 1.821(5) . ?
S3B C23B 1.833(5) . ?
C23B C25B 1.530(7) . ?
C23B C24B 1.530(6) . ?
S5B C56B 1.829(5) . ?
S6B C56B 1.830(5) . ?
C56B C58B 1.525(7) . ?
C56B C57B 1.530(6) . ?
C1C C6C 1.429(6) . ?
C1C C2C 1.431(6) . ?
C2C C3C 1.389(7) . ?
C2C S2C 1.752(4) . ?
C3C C4C 1.399(6) . ?
C3C S3C 1.758(4) . ?
C4C C5C 1.399(6) . ?
C4C N7C 1.442(6) . ?
C5C C6C 1.400(7) . ?
C5C S5C 1.749(4) . ?
C6C S6C 1.749(4) . ?
N7C O8C 1.238(5) . ?
N7C O7C 1.241(5) . ?
S2C C23C 1.818(5) . ?
S3C C23C 1.837(5) . ?
C23C C25C 1.514(7) . ?
C23C C24C 1.519(7) . ?
S5C C56C 1.839(4) . ?
S6C C56C 1.819(5) . ?
C56C C57C 1.508(7) . ?
C56C C58C 1.527(6) . ?
